data_7034341
loop_
_publ_author_name
'Wright, Luka A.'
'Hope, Eric G.'
'Solan, Gregory A.'
'Cross, Warren B.'
'Singh, Kuldip'

_publ_section_title
;
 Organo-palladium(ii) complexes bearing unsymmetrical N,N,N-pincer
 ligands: synthesis, structures and oxidatively induced coupling
 reactions.
;
_journal_issue 16
_journal_name_full 'Dalton transactions (Cambridge, England : 2003)'
_journal_page_first 7230
_journal_page_last 7241
_journal_paper_doi 10.1039/c5dt00216h
_journal_volume 44
_journal_year 2015
_chemical_formula_moiety 'C27 H31 N3 O2 Pd,C H Cl3'
_chemical_formula_sum 'C28 H32 Cl3 N3 O2 Pd'
_chemical_formula_weight 655.32
_chemical_name_systematic
; 
 ? 
;
_space_group_IT_number 2
_symmetry_cell_setting triclinic
_symmetry_space_group_name_Hall '-P 1'
_symmetry_space_group_name_H-M 'P -1'
_atom_sites_solution_hydrogens geom
_atom_sites_solution_primary direct
_atom_sites_solution_secondary difmap
_audit_creation_method SHELXL-97
_audit_update_record
;
2015-01-12 deposited with the CCDC.
2015-02-24 downloaded from the CCDC.
;
_cell_angle_alpha 61.002(5)
_cell_angle_beta 77.050(7)
_cell_angle_gamma 80.162(7)
_cell_formula_units_Z 4
_cell_length_a 14.194(4)
_cell_length_b 15.316(4)
_cell_length_c 15.711(4)
_cell_measurement_reflns_used 700
_cell_measurement_temperature 150(2)
_cell_measurement_theta_max 23.352
_cell_measurement_theta_min 2.198
_cell_volume 2903.6(13)
_computing_cell_refinement 'Bruker SMART'
_computing_data_collection 'Bruker SMART'
_computing_data_reduction 'Bruker SHELXTL'
_computing_molecular_graphics 'Bruker SHELXTL'
_computing_publication_material 'Bruker SHELXTL'
_computing_structure_refinement 'SHELXL-97 (Sheldrick, 1997)'
_computing_structure_solution 'SHELXS-97 (Sheldrick, 1990)'
_diffrn_ambient_temperature 150(2)
_diffrn_measured_fraction_theta_full 0.989
_diffrn_measured_fraction_theta_max 0.989
_diffrn_measurement_device_type 'Bruker Apex 2000 CCD area detector'
_diffrn_measurement_method 'phi and omega scans'
_diffrn_radiation_monochromator graphite
_diffrn_radiation_source 'fine-focus sealed tube'
_diffrn_radiation_type MoK\a
_diffrn_radiation_wavelength 0.71073
_diffrn_reflns_av_R_equivalents 0.1479
_diffrn_reflns_av_sigmaI/netI 0.2493
_diffrn_reflns_limit_h_max 17
_diffrn_reflns_limit_h_min -17
_diffrn_reflns_limit_k_max 18
_diffrn_reflns_limit_k_min -18
_diffrn_reflns_limit_l_max 19
_diffrn_reflns_limit_l_min -19
_diffrn_reflns_number 22854
_diffrn_reflns_theta_full 26.00
_diffrn_reflns_theta_max 26.00
_diffrn_reflns_theta_min 1.48
_exptl_absorpt_coefficient_mu 0.945
_exptl_absorpt_correction_T_max 0.831
_exptl_absorpt_correction_T_min 0.371
_exptl_absorpt_correction_type empirical
_exptl_absorpt_process_details
;
absorption correction based on 3767 reflections(SADABS);Rint 0.1246 before
correction and 0.0819 after.
;
_exptl_crystal_colour green
_exptl_crystal_density_diffrn 1.499
_exptl_crystal_density_method 'not measured'
_exptl_crystal_description block
_exptl_crystal_F_000 1336
_exptl_crystal_size_max 0.27
_exptl_crystal_size_mid 0.17
_exptl_crystal_size_min 0.11
_refine_diff_density_max 1.493
_refine_diff_density_min -1.664
_refine_diff_density_rms 0.174
_refine_ls_extinction_method none
_refine_ls_goodness_of_fit_ref 0.848
_refine_ls_hydrogen_treatment constr
_refine_ls_matrix_type full
_refine_ls_number_parameters 679
_refine_ls_number_reflns 11293
_refine_ls_number_restraints 0
_refine_ls_restrained_S_all 0.848
_refine_ls_R_factor_all 0.1888
_refine_ls_R_factor_gt 0.0873
_refine_ls_shift/su_max 0.000
_refine_ls_shift/su_mean 0.000
_refine_ls_structure_factor_coef Fsqd
_refine_ls_weighting_details 'calc w=1/[\s^2^(Fo^2^)+(0.0753P)^2^+0.0000P] where P=(Fo^2^+2Fc^2^)/3'
_refine_ls_weighting_scheme calc
_refine_ls_wR_factor_gt 0.1788
_refine_ls_wR_factor_ref 0.2173
_reflns_number_gt 4526
_reflns_number_total 11293
_reflns_threshold_expression >2sigma(I)
_cod_data_source_file c5dt00216h2.cif
_cod_data_source_block 10019
_cod_depositor_comments
;
The following automatic conversions were performed:

'_symmetry_cell_setting' value 'Triclinic' changed to 'triclinic'
according to
/usr/data/users/saulius/crontab/automatic-downloads/rss-feeds/RSC/lib/dictionaries/cif_core.dic
dictionary named 'cif_core.dic' version 2.4.2 from 2011-04-26.

Automatic conversion script
Id: cif_fix_values 3105 2015-03-04 15:46:00Z robertas 

 Adding full bibliography for 7034340--7034347.cif.
;
_cod_original_cell_volume 2903.6(14)
_cod_original_sg_symbol_H-M P-1
_cod_database_code 7034341

loop_
_symmetry_equiv_pos_as_xyz
'x, y, z'
'-x, -y, -z'

loop_
_atom_site_label
_atom_site_type_symbol
_atom_site_fract_x
_atom_site_fract_y
_atom_site_fract_z
_atom_site_U_iso_or_equiv
_atom_site_adp_type
_atom_site_occupancy
_atom_site_symmetry_multiplicity
_atom_site_calc_flag
_atom_site_refinement_flags
Pd1 Pd 0.17657(6) 0.56487(6) 0.76218(6) 0.0453(3) Uani 1 1 d .
O1 O 0.3003(6) 0.5338(6) 0.6867(6) 0.068(2) Uani 1 1 d .
O2 O 0.4153(6) 0.6177(7) 0.6894(7) 0.086(3) Uani 1 1 d .
N1 N 0.1000(7) 0.5126(5) 0.7048(5) 0.040(2) Uani 1 1 d .
N2 N 0.0474(7) 0.5865(6) 0.8306(6) 0.046(2) Uani 1 1 d .
N3 N 0.2372(7) 0.6213(7) 0.8201(7) 0.066(3) Uani 1 1 d .
H3B H 0.2995 0.6291 0.7980 0.079 Uiso 1 1 calc R
C1 C 0.1423(7) 0.4738(7) 0.6362(7) 0.038(2) Uani 1 1 d .
C2 C 0.1592(7) 0.5357(7) 0.5374(7) 0.038(2) Uani 1 1 d .
C3 C 0.2046(8) 0.4960(7) 0.4745(7) 0.045(3) Uani 1 1 d .
H3 H 0.2185 0.5390 0.4056 0.054 Uiso 1 1 calc R
C4 C 0.2299(8) 0.3937(7) 0.5111(8) 0.051(3) Uani 1 1 d .
H4 H 0.2583 0.3663 0.4676 0.062 Uiso 1 1 calc R
C5 C 0.2129(8) 0.3332(8) 0.6111(8) 0.054(3) Uani 1 1 d .
H5 H 0.2314 0.2638 0.6353 0.065 Uiso 1 1 calc R
C6 C 0.1713(8) 0.3665(7) 0.6776(8) 0.044(3) Uani 1 1 d .
C7 C 0.0082(8) 0.5196(7) 0.7334(7) 0.040(3) Uani 1 1 d .
C8 C -0.0665(8) 0.4888(8) 0.6985(8) 0.056(3) Uani 1 1 d .
H8A H -0.0333 0.4644 0.6515 0.084 Uiso 1 1 calc R
H8B H -0.1112 0.5466 0.6665 0.084 Uiso 1 1 calc R
H8C H -0.1029 0.4355 0.7553 0.084 Uiso 1 1 calc R
C9 C -0.0252(8) 0.5591(6) 0.8045(7) 0.038(3) Uani 1 1 d .
C10 C -0.1214(8) 0.5708(8) 0.8388(8) 0.051(3) Uani 1 1 d .
H10 H -0.1700 0.5528 0.8184 0.061 Uiso 1 1 calc R
C11 C -0.1453(10) 0.6102(9) 0.9047(9) 0.068(4) Uani 1 1 d .
H11 H -0.2111 0.6169 0.9326 0.081 Uiso 1 1 calc R
C12 C -0.0746(10) 0.6390(8) 0.9290(8) 0.059(3) Uani 1 1 d .
H12 H -0.0927 0.6699 0.9707 0.070 Uiso 1 1 calc R
C13 C 0.0256(8) 0.6250(7) 0.8946(7) 0.041(3) Uani 1 1 d .
C14 C 0.0994(10) 0.6532(7) 0.9265(7) 0.050(3) Uani 1 1 d .
C15 C 0.1998(9) 0.6501(7) 0.8880(8) 0.050(3) Uani 1 1 d .
C16 C 0.2637(10) 0.6836(8) 0.9240(9) 0.066(4) Uani 1 1 d .
H16 H 0.3308 0.6850 0.8971 0.080 Uiso 1 1 calc R
C17 C 0.2319(11) 0.7131(9) 0.9950(9) 0.070(4) Uani 1 1 d .
H17 H 0.2767 0.7329 1.0181 0.084 Uiso 1 1 calc R
C18 C 0.1352(13) 0.7144(8) 1.0332(9) 0.075(4) Uani 1 1 d .
H18 H 0.1132 0.7347 1.0831 0.091 Uiso 1 1 calc R
C19 C 0.0703(10) 0.6867(7) 1.0000(8) 0.060(3) Uani 1 1 d .
H19 H 0.0035 0.6897 1.0266 0.072 Uiso 1 1 calc R
C20 C 0.1553(9) 0.2984(8) 0.7867(8) 0.055(3) Uani 1 1 d .
H20 H 0.1278 0.3397 0.8212 0.065 Uiso 1 1 calc R
C21 C 0.0853(10) 0.2204(9) 0.8160(9) 0.090(5) Uani 1 1 d .
H21A H 0.0257 0.2534 0.7887 0.135 Uiso 1 1 calc R
H21B H 0.0697 0.1838 0.8881 0.135 Uiso 1 1 calc R
H21C H 0.1150 0.1735 0.7902 0.135 Uiso 1 1 calc R
C22 C 0.2492(11) 0.2474(12) 0.8194(10) 0.117(6) Uani 1 1 d .
H22A H 0.2743 0.2018 0.7910 0.176 Uiso 1 1 calc R
H22B H 0.2394 0.2093 0.8916 0.176 Uiso 1 1 calc R
H22C H 0.2958 0.2975 0.7972 0.176 Uiso 1 1 calc R
C23 C 0.1352(8) 0.6471(7) 0.4952(7) 0.044(3) Uani 1 1 d .
H23 H 0.1046 0.6627 0.5505 0.052 Uiso 1 1 calc R
C24 C 0.0624(8) 0.6823(7) 0.4225(8) 0.056(3) Uani 1 1 d .
H24A H 0.0912 0.6669 0.3680 0.084 Uiso 1 1 calc R
H24B H 0.0471 0.7547 0.3962 0.084 Uiso 1 1 calc R
H24C H 0.0028 0.6476 0.4572 0.084 Uiso 1 1 calc R
C25 C 0.2272(7) 0.7021(7) 0.4435(8) 0.051(3) Uani 1 1 d .
H25A H 0.2680 0.6872 0.4924 0.077 Uiso 1 1 calc R
H25B H 0.2102 0.7743 0.4098 0.077 Uiso 1 1 calc R
H25C H 0.2627 0.6802 0.3952 0.077 Uiso 1 1 calc R
C26 C 0.3832(10) 0.5596(10) 0.6678(9) 0.064(4) Uani 1 1 d .
C27 C 0.4582(9) 0.5077(10) 0.6157(10) 0.082(4) Uani 1 1 d .
H27A H 0.4703 0.4372 0.6628 0.122 Uiso 1 1 calc R
H27B H 0.5188 0.5410 0.5908 0.122 Uiso 1 1 calc R
H27C H 0.4330 0.5118 0.5606 0.122 Uiso 1 1 calc R
Pd1A Pd 0.19550(6) 1.01151(6) 0.30844(5) 0.0382(2) Uani 1 1 d .
O1A O 0.2935(5) 1.0884(7) 0.1891(5) 0.074(3) Uani 1 1 d .
O2A O 0.2107(6) 1.1700(6) 0.0662(6) 0.074(3) Uani 1 1 d .
N1A N 0.2986(5) 0.9661(5) 0.3943(5) 0.0325(19) Uani 1 1 d .
N2A N 0.1146(5) 0.9295(5) 0.4353(5) 0.0292(18) Uani 1 1 d .
N3A N 0.0880(6) 1.0522(6) 0.2383(6) 0.044(2) Uani 1 1 d .
H3C H 0.0992 1.0983 0.1764 0.053 Uiso 1 1 calc R
C1A C 0.3955(7) 1.0000(7) 0.3556(7) 0.036(2) Uani 1 1 d .
C2A C 0.4607(8) 0.9552(8) 0.3075(7) 0.045(3) Uani 1 1 d .
C3A C 0.5497(8) 0.9963(8) 0.2603(8) 0.052(3) Uani 1 1 d .
H3A H 0.5979 0.9638 0.2305 0.062 Uiso 1 1 calc R
C4A C 0.5689(8) 1.0840(8) 0.2563(7) 0.049(3) Uani 1 1 d .
H4A H 0.6284 1.1131 0.2202 0.058 Uiso 1 1 calc R
C5A C 0.5026(8) 1.1295(8) 0.3043(7) 0.045(3) Uani 1 1 d .
H5A H 0.5175 1.1885 0.3026 0.053 Uiso 1 1 calc R
C6A C 0.4132(7) 1.0889(8) 0.3555(7) 0.044(3) Uani 1 1 d .
C7A C 0.2679(7) 0.9107(7) 0.4875(7) 0.036(2) Uani 1 1 d .
C8A C 0.3306(7) 0.8726(7) 0.5649(7) 0.042(3) Uani 1 1 d .
H8A1 H 0.3954 0.8969 0.5341 0.063 Uiso 1 1 calc R
H8A2 H 0.3356 0.7992 0.5981 0.063 Uiso 1 1 calc R
H8A3 H 0.3021 0.8965 0.6134 0.063 Uiso 1 1 calc R
C9A C 0.1662(7) 0.8892(7) 0.5135(7) 0.033(2) Uani 1 1 d .
C10A C 0.1221(7) 0.8351(7) 0.6089(7) 0.037(2) Uani 1 1 d .
H10A H 0.1580 0.8073 0.6617 0.044 Uiso 1 1 calc R
C11A C 0.0249(7) 0.8219(7) 0.6268(7) 0.037(2) Uani 1 1 d .
H11A H -0.0075 0.7864 0.6925 0.044 Uiso 1 1 calc R
C12A C -0.0245(7) 0.8594(7) 0.5508(7) 0.039(3) Uani 1 1 d .
H12A H -0.0916 0.8496 0.5643 0.047 Uiso 1 1 calc R
C13A C 0.0211(7) 0.9136(6) 0.4503(7) 0.035(2) Uani 1 1 d .
C14A C -0.0356(7) 0.9518(6) 0.3699(7) 0.034(2) Uani 1 1 d .
C15A C -0.0005(8) 1.0209(7) 0.2700(7) 0.041(3) Uani 1 1 d .
C16A C -0.0671(8) 1.0573(8) 0.2028(7) 0.045(3) Uani 1 1 d .
H16A H -0.0476 1.1069 0.1371 0.054 Uiso 1 1 calc R
C17A C -0.1575(8) 1.0245(8) 0.2279(9) 0.054(3) Uani 1 1 d .
H17A H -0.1986 1.0504 0.1795 0.065 Uiso 1 1 calc R
C18A C -0.1892(8) 0.9551(8) 0.3213(8) 0.047(3) Uani 1 1 d .
H18A H -0.2523 0.9321 0.3393 0.057 Uiso 1 1 calc R
C19A C -0.1278(8) 0.9193(7) 0.3888(8) 0.045(3) Uani 1 1 d .
H19A H -0.1495 0.8686 0.4532 0.054 Uiso 1 1 calc R
C20A C 0.3406(7) 1.1406(7) 0.4046(8) 0.042(3) Uani 1 1 d .
H20A H 0.2927 1.0909 0.4526 0.051 Uiso 1 1 calc R
C21A C 0.3851(8) 1.1738(8) 0.4639(8) 0.061(3) Uani 1 1 d .
H21D H 0.4177 1.1156 0.5133 0.091 Uiso 1 1 calc R
H21E H 0.3338 1.2038 0.4970 0.091 Uiso 1 1 calc R
H21F H 0.4322 1.2232 0.4191 0.091 Uiso 1 1 calc R
C22A C 0.2849(8) 1.2270(8) 0.3299(8) 0.057(3) Uani 1 1 d .
H22D H 0.3289 1.2791 0.2834 0.086 Uiso 1 1 calc R
H22E H 0.2325 1.2548 0.3642 0.086 Uiso 1 1 calc R
H22F H 0.2574 1.2030 0.2938 0.086 Uiso 1 1 calc R
C23A C 0.4391(8) 0.8625(9) 0.3061(8) 0.054(3) Uani 1 1 d .
H23A H 0.3672 0.8586 0.3229 0.064 Uiso 1 1 calc R
C24A C 0.4840(9) 0.7673(8) 0.3846(9) 0.070(4) Uani 1 1 d .
H24D H 0.5546 0.7636 0.3648 0.104 Uiso 1 1 calc R
H24E H 0.4581 0.7086 0.3911 0.104 Uiso 1 1 calc R
H24F H 0.4682 0.7686 0.4479 0.104 Uiso 1 1 calc R
C25A C 0.4721(8) 0.8665(10) 0.2019(9) 0.071(4) Uani 1 1 d .
H25D H 0.4402 0.9258 0.1529 0.106 Uiso 1 1 calc R
H25E H 0.4540 0.8061 0.2045 0.106 Uiso 1 1 calc R
H25F H 0.5426 0.8699 0.1834 0.106 Uiso 1 1 calc R
C26A C 0.2857(9) 1.1515(9) 0.1016(9) 0.051(3) Uani 1 1 d .
C27A C 0.3770(10) 1.1960(12) 0.0399(9) 0.108(6) Uani 1 1 d .
H27D H 0.4049 1.1633 -0.0014 0.162 Uiso 1 1 calc R
H27E H 0.4229 1.1865 0.0825 0.162 Uiso 1 1 calc R
H27F H 0.3638 1.2677 -0.0022 0.162 Uiso 1 1 calc R
C28 C 0.2165(9) 0.9440(8) 0.0801(8) 0.066(4) Uani 1 1 d .
H28 H 0.2169 0.9948 0.1027 0.079 Uiso 1 1 calc R
Cl1 Cl 0.2238(3) 0.8222(3) 0.1835(3) 0.1096(15) Uani 1 1 d .
Cl2 Cl 0.1115(3) 0.9640(3) 0.0368(3) 0.0930(12) Uani 1 1 d .
Cl3 Cl 0.3192(3) 0.9542(3) -0.0077(2) 0.0910(12) Uani 1 1 d .
C29 C 0.4343(9) 0.4936(10) 0.1757(9) 0.078(4) Uani 1 1 d .
H29 H 0.4763 0.4435 0.2239 0.093 Uiso 1 1 calc R
Cl4 Cl 0.3236(3) 0.5168(3) 0.2410(3) 0.0991(13) Uani 1 1 d .
Cl5 Cl 0.4112(3) 0.4435(3) 0.1036(3) 0.1170(16) Uani 1 1 d .
Cl6 Cl 0.4921(4) 0.6027(4) 0.1041(4) 0.145(2) Uani 1 1 d .

loop_
_atom_site_aniso_label
_atom_site_aniso_U_11
_atom_site_aniso_U_22
_atom_site_aniso_U_33
_atom_site_aniso_U_23
_atom_site_aniso_U_13
_atom_site_aniso_U_12
Pd1 0.0614(6) 0.0379(5) 0.0420(5) -0.0232(4) -0.0137(4) 0.0047(4)
O1 0.063(6) 0.076(6) 0.086(6) -0.053(5) -0.016(5) 0.002(5)
O2 0.066(6) 0.085(7) 0.118(8) -0.058(7) -0.010(5) -0.005(5)
N1 0.065(6) 0.022(4) 0.025(4) -0.008(4) -0.006(4) 0.008(4)
N2 0.087(7) 0.019(4) 0.031(5) -0.009(4) -0.015(5) -0.004(4)
N3 0.086(8) 0.071(7) 0.051(6) -0.037(6) -0.019(5) 0.007(6)
C1 0.038(6) 0.036(6) 0.048(7) -0.028(5) -0.012(5) 0.007(5)
C2 0.061(7) 0.023(5) 0.030(6) -0.016(5) -0.004(5) 0.004(5)
C3 0.078(8) 0.021(5) 0.038(6) -0.018(5) -0.008(5) -0.003(5)
C4 0.075(8) 0.027(6) 0.038(6) -0.010(5) 0.003(6) 0.000(6)
C5 0.073(9) 0.022(6) 0.064(8) -0.021(6) -0.007(6) 0.005(5)
C6 0.057(7) 0.023(6) 0.048(7) -0.016(5) -0.004(5) -0.004(5)
C7 0.060(8) 0.020(5) 0.035(6) -0.008(5) -0.015(5) 0.006(5)
C8 0.064(8) 0.045(7) 0.053(7) -0.019(6) -0.005(6) -0.004(6)
C9 0.058(7) 0.014(5) 0.030(6) -0.005(4) 0.001(5) -0.002(5)
C10 0.050(8) 0.044(7) 0.061(8) -0.030(6) -0.001(6) -0.002(6)
C11 0.071(10) 0.059(9) 0.060(9) -0.025(7) 0.007(7) -0.003(7)
C12 0.105(11) 0.034(7) 0.035(6) -0.020(5) -0.007(7) 0.006(7)
C13 0.066(8) 0.025(6) 0.019(5) -0.005(4) -0.001(5) 0.004(5)
C14 0.103(10) 0.016(5) 0.029(6) -0.008(5) -0.017(6) 0.002(6)
C15 0.077(9) 0.030(6) 0.049(7) -0.023(6) -0.026(7) 0.015(6)
C16 0.117(11) 0.033(7) 0.056(8) -0.020(6) -0.027(8) -0.009(7)
C17 0.114(13) 0.043(8) 0.054(9) -0.021(7) -0.030(8) 0.009(8)
C18 0.163(15) 0.028(7) 0.049(8) -0.024(6) -0.031(9) -0.008(9)
C19 0.117(11) 0.023(6) 0.038(7) -0.009(5) -0.010(7) -0.020(6)
C20 0.085(9) 0.026(6) 0.041(7) -0.011(5) -0.008(6) 0.008(6)
C21 0.116(12) 0.048(9) 0.066(9) 0.000(7) -0.006(8) -0.001(8)
C22 0.118(14) 0.135(15) 0.051(9) -0.007(9) -0.028(9) 0.013(11)
C23 0.075(8) 0.018(5) 0.034(6) -0.010(5) -0.009(5) -0.001(5)
C24 0.082(9) 0.027(6) 0.051(7) -0.015(5) -0.013(6) 0.008(6)
C25 0.068(8) 0.022(6) 0.055(7) -0.011(5) -0.009(6) -0.004(5)
C26 0.066(10) 0.067(9) 0.070(9) -0.038(8) -0.019(7) -0.001(8)
C27 0.075(10) 0.096(11) 0.087(10) -0.061(9) 0.002(8) 0.000(8)
Pd1A 0.0418(5) 0.0287(5) 0.0354(5) -0.0078(4) -0.0019(4) -0.0100(4)
O1A 0.051(5) 0.097(7) 0.041(5) -0.002(5) -0.002(4) -0.031(5)
O2A 0.071(6) 0.055(6) 0.057(6) 0.003(4) -0.003(5) -0.011(5)
N1A 0.039(5) 0.022(4) 0.033(5) -0.012(4) 0.001(4) -0.005(4)
N2A 0.033(5) 0.018(4) 0.031(4) -0.007(3) -0.003(4) -0.004(3)
N3A 0.050(6) 0.033(5) 0.037(5) -0.007(4) -0.002(4) -0.011(4)
C1A 0.045(7) 0.030(6) 0.033(6) -0.012(5) -0.004(5) -0.011(5)
C2A 0.039(7) 0.053(7) 0.041(6) -0.020(6) -0.003(5) -0.005(6)
C3A 0.055(8) 0.051(8) 0.058(8) -0.029(6) -0.022(6) 0.005(6)
C4A 0.041(7) 0.050(7) 0.038(6) -0.006(6) 0.000(5) -0.020(6)
C5A 0.054(8) 0.046(7) 0.034(6) -0.015(5) -0.007(5) -0.015(6)
C6A 0.036(7) 0.052(7) 0.034(6) -0.010(5) -0.004(5) -0.008(5)
C7A 0.043(7) 0.023(5) 0.038(6) -0.012(5) -0.008(5) 0.004(5)
C8A 0.040(7) 0.040(6) 0.039(6) -0.013(5) -0.007(5) -0.002(5)
C9A 0.039(6) 0.022(5) 0.037(6) -0.015(4) 0.000(5) -0.006(4)
C10A 0.050(7) 0.024(5) 0.032(6) -0.013(5) 0.001(5) 0.000(5)
C11A 0.046(7) 0.028(6) 0.032(6) -0.014(5) 0.007(5) -0.007(5)
C12A 0.045(7) 0.020(5) 0.050(7) -0.013(5) -0.003(5) -0.011(5)
C13A 0.042(7) 0.017(5) 0.043(6) -0.014(5) -0.002(5) 0.002(4)
C14A 0.032(6) 0.018(5) 0.044(6) -0.009(5) -0.008(5) 0.002(4)
C15A 0.048(7) 0.022(6) 0.049(7) -0.013(5) -0.014(5) 0.001(5)
C16A 0.055(8) 0.038(6) 0.035(6) -0.014(5) -0.002(5) -0.005(6)
C17A 0.051(8) 0.052(8) 0.065(8) -0.030(7) -0.021(6) 0.012(6)
C18A 0.053(7) 0.041(7) 0.044(7) -0.014(6) -0.017(6) 0.002(5)
C19A 0.055(8) 0.034(6) 0.044(7) -0.016(5) -0.010(5) -0.006(5)
C20A 0.040(7) 0.027(6) 0.054(7) -0.014(5) -0.003(5) -0.008(5)
C21A 0.068(9) 0.048(7) 0.069(8) -0.029(7) -0.014(6) 0.000(6)
C22A 0.061(8) 0.040(7) 0.063(8) -0.018(6) -0.012(6) 0.002(6)
C23A 0.042(7) 0.057(8) 0.071(8) -0.041(7) -0.007(6) 0.006(6)
C24A 0.087(10) 0.051(8) 0.087(10) -0.044(8) -0.009(8) -0.014(7)
C25A 0.062(9) 0.108(11) 0.072(9) -0.068(9) 0.005(7) -0.014(8)
C26A 0.063(9) 0.048(7) 0.046(7) -0.021(6) -0.003(6) -0.024(6)
C27A 0.099(12) 0.133(14) 0.059(9) -0.001(9) -0.002(8) -0.084(11)
C28 0.103(11) 0.040(7) 0.059(8) -0.030(6) 0.011(7) -0.028(7)
Cl1 0.150(4) 0.098(3) 0.053(2) 0.010(2) -0.034(2) -0.062(3)
Cl2 0.093(3) 0.051(2) 0.118(3) -0.025(2) -0.021(2) -0.0042(19)
Cl3 0.099(3) 0.092(3) 0.057(2) -0.019(2) 0.0064(19) -0.020(2)
C29 0.076(10) 0.079(10) 0.075(10) -0.029(8) 0.002(7) -0.037(8)
Cl4 0.093(3) 0.107(3) 0.094(3) -0.049(3) -0.004(2) -0.004(2)
Cl5 0.154(4) 0.104(3) 0.091(3) -0.049(3) 0.034(3) -0.066(3)
Cl6 0.193(5) 0.103(4) 0.123(4) -0.036(3) 0.029(3) -0.096(4)

loop_
_atom_type_symbol
_atom_type_description
_atom_type_scat_dispersion_real
_atom_type_scat_dispersion_imag
_atom_type_scat_source
C C 0.0033 0.0016 'International Tables Vol C Tables 4.2.6.8 and 6.1.1.4'
H H 0.0000 0.0000 'International Tables Vol C Tables 4.2.6.8 and 6.1.1.4'
N N 0.0061 0.0033 'International Tables Vol C Tables 4.2.6.8 and 6.1.1.4'
O O 0.0106 0.0060 'International Tables Vol C Tables 4.2.6.8 and 6.1.1.4'
Pd Pd -0.9988 1.0072 'International Tables Vol C Tables 4.2.6.8 and 6.1.1.4'
Cl Cl 0.1484 0.1585 'International Tables Vol C Tables 4.2.6.8 and 6.1.1.4'

loop_
_geom_angle_atom_site_label_1
_geom_angle_atom_site_label_2
_geom_angle_atom_site_label_3
_geom_angle
N3 Pd1 N2 91.6(4)
N3 Pd1 O1 95.5(4)
N2 Pd1 O1 172.9(3)
N3 Pd1 N1 174.2(4)
N2 Pd1 N1 82.9(3)
O1 Pd1 N1 90.1(3)
C26 O1 Pd1 132.3(9)
C7 N1 C1 122.5(9)
C7 N1 Pd1 113.1(6)
C1 N1 Pd1 124.4(7)
C13 N2 C9 120.5(9)
C13 N2 Pd1 127.5(8)
C9 N2 Pd1 112.0(6)
C15 N3 Pd1 129.8(9)
C15 N3 H3B 115.1
Pd1 N3 H3B 115.1
C2 C1 N1 120.9(8)
C2 C1 C6 121.6(9)
N1 C1 C6 117.4(9)
C1 C2 C3 119.0(9)
C1 C2 C23 121.7(8)
C3 C2 C23 119.2(9)
C2 C3 C4 120.8(9)
C2 C3 H3 119.6
C4 C3 H3 119.6
C5 C4 C3 118.8(10)
C5 C4 H4 120.6
C3 C4 H4 120.6
C6 C5 C4 124.0(10)
C6 C5 H5 118.0
C4 C5 H5 118.0
C5 C6 C1 115.7(9)
C5 C6 C20 122.5(9)
C1 C6 C20 121.8(9)
N1 C7 C9 117.1(9)
N1 C7 C8 123.8(9)
C9 C7 C8 119.1(10)
C7 C8 H8A 109.5
C7 C8 H8B 109.5
H8A C8 H8B 109.5
C7 C8 H8C 109.5
H8A C8 H8C 109.5
H8B C8 H8C 109.5
C10 C9 N2 123.2(9)
C10 C9 C7 121.8(10)
N2 C9 C7 115.0(9)
C9 C10 C11 117.2(11)
C9 C10 H10 121.4
C11 C10 H10 121.4
C12 C11 C10 119.9(12)
C12 C11 H11 120.1
C10 C11 H11 120.1
C11 C12 C13 122.7(11)
C11 C12 H12 118.7
C13 C12 H12 118.7
N2 C13 C12 116.5(10)
N2 C13 C14 122.9(10)
C12 C13 C14 120.6(10)
C15 C14 C19 117.3(11)
C15 C14 C13 123.5(9)
C19 C14 C13 119.2(11)
N3 C15 C14 124.2(11)
N3 C15 C16 118.5(12)
C14 C15 C16 117.2(10)
C17 C16 C15 122.6(13)
C17 C16 H16 118.7
C15 C16 H16 118.7
C16 C17 C18 119.9(13)
C16 C17 H17 120.1
C18 C17 H17 120.1
C19 C18 C17 120.5(12)
C19 C18 H18 119.8
C17 C18 H18 119.8
C18 C19 C14 122.4(13)
C18 C19 H19 118.8
C14 C19 H19 118.8
C22 C20 C6 110.0(10)
C22 C20 C21 109.3(11)
C6 C20 C21 112.1(10)
C22 C20 H20 108.5
C6 C20 H20 108.5
C21 C20 H20 108.5
C20 C21 H21A 109.5
C20 C21 H21B 109.5
H21A C21 H21B 109.5
C20 C21 H21C 109.5
H21A C21 H21C 109.5
H21B C21 H21C 109.5
C20 C22 H22A 109.5
C20 C22 H22B 109.5
H22A C22 H22B 109.5
C20 C22 H22C 109.5
H22A C22 H22C 109.5
H22B C22 H22C 109.5
C2 C23 C25 110.1(9)
C2 C23 C24 110.6(8)
C25 C23 C24 110.4(8)
C2 C23 H23 108.6
C25 C23 H23 108.6
C24 C23 H23 108.6
C23 C24 H24A 109.5
C23 C24 H24B 109.5
H24A C24 H24B 109.5
C23 C24 H24C 109.5
H24A C24 H24C 109.5
H24B C24 H24C 109.5
C23 C25 H25A 109.5
C23 C25 H25B 109.5
H25A C25 H25B 109.5
C23 C25 H25C 109.5
H25A C25 H25C 109.5
H25B C25 H25C 109.5
O1 C26 O2 129.3(13)
O1 C26 C27 113.7(12)
O2 C26 C27 116.8(12)
C26 C27 H27A 109.5
C26 C27 H27B 109.5
H27A C27 H27B 109.5
C26 C27 H27C 109.5
H27A C27 H27C 109.5
H27B C27 H27C 109.5
N3A Pd1A N2A 92.2(3)
N3A Pd1A N1A 174.3(3)
N2A Pd1A N1A 82.6(3)
N3A Pd1A O1A 95.6(3)
N2A Pd1A O1A 172.2(3)
N1A Pd1A O1A 89.6(3)
C26A O1A Pd1A 132.7(8)
C7A N1A C1A 123.6(8)
C7A N1A Pd1A 114.0(6)
C1A N1A Pd1A 122.2(6)
C13A N2A C9A 121.1(8)
C13A N2A Pd1A 127.3(6)
C9A N2A Pd1A 111.6(6)
C15A N3A Pd1A 129.3(7)
C15A N3A H3C 115.4
Pd1A N3A H3C 115.4
C2A C1A C6A 122.8(9)
C2A C1A N1A 118.7(9)
C6A C1A N1A 117.7(9)
C1A C2A C3A 118.0(10)
C1A C2A C23A 121.8(9)
C3A C2A C23A 120.1(10)
C4A C3A C2A 121.0(11)
C4A C3A H3A 119.5
C2A C3A H3A 119.5
C5A C4A C3A 120.7(10)
C5A C4A H4A 119.6
C3A C4A H4A 119.6
C4A C5A C6A 120.2(10)
C4A C5A H5A 119.9
C6A C5A H5A 119.9
C5A C6A C1A 117.1(10)
C5A C6A C20A 119.9(10)
C1A C6A C20A 123.0(9)
N1A C7A C9A 115.8(8)
N1A C7A C8A 123.1(9)
C9A C7A C8A 121.1(9)
C7A C8A H8A1 109.5
C7A C8A H8A2 109.5
H8A1 C8A H8A2 109.5
C7A C8A H8A3 109.5
H8A1 C8A H8A3 109.5
H8A2 C8A H8A3 109.5
C10A C9A N2A 121.2(9)
C10A C9A C7A 122.8(9)
N2A C9A C7A 116.0(8)
C9A C10A C11A 118.8(9)
C9A C10A H10A 120.6
C11A C10A H10A 120.6
C12A C11A C10A 119.9(9)
C12A C11A H11A 120.0
C10A C11A H11A 120.0
C11A C12A C13A 122.1(9)
C11A C12A H12A 119.0
C13A C12A H12A 119.0
N2A C13A C12A 116.8(9)
N2A C13A C14A 123.2(8)
C12A C13A C14A 120.0(9)
C19A C14A C15A 116.7(9)
C19A C14A C13A 120.1(9)
C15A C14A C13A 123.2(9)
N3A C15A C16A 119.5(9)
N3A C15A C14A 124.2(9)
C16A C15A C14A 116.3(9)
C17A C16A C15A 123.2(10)
C17A C16A H16A 118.4
C15A C16A H16A 118.4
C18A C17A C16A 120.5(10)
C18A C17A H17A 119.7
C16A C17A H17A 119.7
C17A C18A C19A 118.1(11)
C17A C18A H18A 121.0
C19A C18A H18A 121.0
C18A C19A C14A 124.9(10)
C18A C19A H19A 117.6
C14A C19A H19A 117.6
C6A C20A C22A 110.5(9)
C6A C20A C21A 113.2(9)
C22A C20A C21A 111.8(9)
C6A C20A H20A 107.0
C22A C20A H20A 107.0
C21A C20A H20A 107.0
C20A C21A H21D 109.5
C20A C21A H21E 109.5
H21D C21A H21E 109.5
C20A C21A H21F 109.5
H21D C21A H21F 109.5
H21E C21A H21F 109.5
C20A C22A H22D 109.5
C20A C22A H22E 109.5
H22D C22A H22E 109.5
C20A C22A H22F 109.5
H22D C22A H22F 109.5
H22E C22A H22F 109.5
C2A C23A C24A 111.5(9)
C2A C23A C25A 112.9(9)
C24A C23A C25A 110.1(9)
C2A C23A H23A 107.3
C24A C23A H23A 107.3
C25A C23A H23A 107.3
C23A C24A H24D 109.5
C23A C24A H24E 109.5
H24D C24A H24E 109.5
C23A C24A H24F 109.5
H24D C24A H24F 109.5
H24E C24A H24F 109.5
C23A C25A H25D 109.5
C23A C25A H25E 109.5
H25D C25A H25E 109.5
C23A C25A H25F 109.5
H25D C25A H25F 109.5
H25E C25A H25F 109.5
O2A C26A O1A 124.0(10)
O2A C26A C27A 121.5(11)
O1A C26A C27A 114.3(11)
C26A C27A H27D 109.5
C26A C27A H27E 109.5
H27D C27A H27E 109.5
C26A C27A H27F 109.5
H27D C27A H27F 109.5
H27E C27A H27F 109.5
Cl2 C28 Cl3 113.4(7)
Cl2 C28 Cl1 110.2(6)
Cl3 C28 Cl1 108.3(7)
Cl2 C28 H28 108.3
Cl3 C28 H28 108.3
Cl1 C28 H28 108.3
Cl6 C29 Cl5 111.5(7)
Cl6 C29 Cl4 109.8(8)
Cl5 C29 Cl4 108.7(7)
Cl6 C29 H29 109.0
Cl5 C29 H29 109.0
Cl4 C29 H29 109.0

loop_
_geom_bond_atom_site_label_1
_geom_bond_atom_site_label_2
_geom_bond_distance
Pd1 N3 1.920(9)
Pd1 N2 1.970(9)
Pd1 O1 2.011(8)
Pd1 N1 2.017(8)
O1 C26 1.232(14)
O2 C26 1.272(14)
N1 C7 1.285(12)
N1 C1 1.444(11)
N2 C13 1.352(11)
N2 C9 1.382(12)
N3 C15 1.316(12)
N3 H3B 0.8800
C1 C2 1.360(12)
C1 C6 1.464(13)
C2 C3 1.388(12)
C2 C23 1.506(12)
C3 C4 1.393(12)
C3 H3 0.9500
C4 C5 1.371(13)
C4 H4 0.9500
C5 C6 1.355(13)
C5 H5 0.9500
C6 C20 1.501(14)
C7 C9 1.468(13)
C7 C8 1.527(14)
C8 H8A 0.9800
C8 H8B 0.9800
C8 H8C 0.9800
C9 C10 1.367(13)
C10 C11 1.389(15)
C10 H10 0.9500
C11 C12 1.354(15)
C11 H11 0.9500
C12 C13 1.423(15)
C12 H12 0.9500
C13 C14 1.461(14)
C14 C15 1.421(15)
C14 C19 1.434(14)
C15 C16 1.442(15)
C16 C17 1.358(15)
C16 H16 0.9500
C17 C18 1.370(17)
C17 H17 0.9500
C18 C19 1.365(15)
C18 H18 0.9500
C19 H19 0.9500
C20 C22 1.487(16)
C20 C21 1.515(15)
C20 H20 1.0000
C21 H21A 0.9800
C21 H21B 0.9800
C21 H21C 0.9800
C22 H22A 0.9800
C22 H22B 0.9800
C22 H22C 0.9800
C23 C25 1.521(13)
C23 C24 1.550(13)
C23 H23 1.0000
C24 H24A 0.9800
C24 H24B 0.9800
C24 H24C 0.9800
C25 H25A 0.9800
C25 H25B 0.9800
C25 H25C 0.9800
C26 C27 1.544(16)
C27 H27A 0.9800
C27 H27B 0.9800
C27 H27C 0.9800
Pd1A N3A 1.922(8)
Pd1A N2A 1.977(7)
Pd1A N1A 2.019(8)
Pd1A O1A 2.021(7)
O1A C26A 1.257(12)
O2A C26A 1.237(12)
N1A C7A 1.300(11)
N1A C1A 1.447(11)
N2A C13A 1.338(11)
N2A C9A 1.394(11)
N3A C15A 1.323(12)
N3A H3C 0.8800
C1A C2A 1.368(13)
C1A C6A 1.427(13)
C2A C3A 1.393(14)
C2A C23A 1.512(14)
C3A C4A 1.384(14)
C3A H3A 0.9500
C4A C5A 1.382(14)
C4A H4A 0.9500
C5A C6A 1.403(13)
C5A H5A 0.9500
C6A C20A 1.497(14)
C7A C9A 1.458(13)
C7A C8A 1.494(12)
C8A H8A1 0.9800
C8A H8A2 0.9800
C8A H8A3 0.9800
C9A C10A 1.370(12)
C10A C11A 1.375(12)
C10A H10A 0.9500
C11A C12A 1.348(13)
C11A H11A 0.9500
C12A C13A 1.433(12)
C12A H12A 0.9500
C13A C14A 1.472(13)
C14A C19A 1.398(13)
C14A C15A 1.433(13)
C15A C16A 1.419(13)
C16A C17A 1.363(13)
C16A H16A 0.9500
C17A C18A 1.357(14)
C17A H17A 0.9500
C18A C19A 1.368(13)
C18A H18A 0.9500
C19A H19A 0.9500
C20A C22A 1.519(13)
C20A C21A 1.535(13)
C20A H20A 1.0000
C21A H21D 0.9800
C21A H21E 0.9800
C21A H21F 0.9800
C22A H22D 0.9800
C22A H22E 0.9800
C22A H22F 0.9800
C23A C24A 1.531(15)
C23A C25A 1.574(14)
C23A H23A 1.0000
C24A H24D 0.9800
C24A H24E 0.9800
C24A H24F 0.9800
C25A H25D 0.9800
C25A H25E 0.9800
C25A H25F 0.9800
C26A C27A 1.478(15)
C27A H27D 0.9800
C27A H27E 0.9800
C27A H27F 0.9800
C28 Cl2 1.696(13)
C28 Cl3 1.738(12)
C28 Cl1 1.789(12)
C28 H28 1.0000
C29 Cl6 1.722(12)
C29 Cl5 1.753(13)
C29 Cl4 1.757(13)
C29 H29 1.0000

loop_
_geom_hbond_atom_site_label_D
_geom_hbond_atom_site_label_H
_geom_hbond_atom_site_label_A
_geom_hbond_distance_DH
_geom_hbond_distance_HA
_geom_hbond_distance_DA
_geom_hbond_angle_DHA
N3 H3B O2 0.88 2.14 2.890(13) 142.7
N3A H3C O2A 0.88 2.06 2.800(11) 141.5

loop_
_geom_torsion_atom_site_label_1
_geom_torsion_atom_site_label_2
_geom_torsion_atom_site_label_3
_geom_torsion_atom_site_label_4
_geom_torsion
N3 Pd1 O1 C26 -12.8(12)
N1 Pd1 O1 C26 165.4(12)
N2 Pd1 N1 C7 2.2(6)
O1 Pd1 N1 C7 -178.8(7)
N2 Pd1 N1 C1 -179.5(7)
O1 Pd1 N1 C1 -0.5(7)
N3 Pd1 N2 C13 -1.9(8)
N1 Pd1 N2 C13 -180.0(8)
N3 Pd1 N2 C9 176.7(6)
N1 Pd1 N2 C9 -1.4(6)
N2 Pd1 N3 C15 6.6(10)
O1 Pd1 N3 C15 -172.6(10)
C7 N1 C1 C2 91.3(12)
Pd1 N1 C1 C2 -86.8(10)
C7 N1 C1 C6 -92.2(11)
Pd1 N1 C1 C6 89.7(10)
N1 C1 C2 C3 176.7(9)
C6 C1 C2 C3 0.3(15)
N1 C1 C2 C23 0.2(15)
C6 C1 C2 C23 -176.1(9)
C1 C2 C3 C4 2.0(16)
C23 C2 C3 C4 178.6(10)
C2 C3 C4 C5 -2.7(17)
C3 C4 C5 C6 1.0(18)
C4 C5 C6 C1 1.2(17)
C4 C5 C6 C20 -179.0(11)
C2 C1 C6 C5 -1.9(15)
N1 C1 C6 C5 -178.4(9)
C2 C1 C6 C20 178.3(10)
N1 C1 C6 C20 1.8(15)
C1 N1 C7 C9 179.1(8)
Pd1 N1 C7 C9 -2.5(10)
C1 N1 C7 C8 -0.4(14)
Pd1 N1 C7 C8 177.9(7)
C13 N2 C9 C10 1.5(14)
Pd1 N2 C9 C10 -177.2(8)
C13 N2 C9 C7 179.2(8)
Pd1 N2 C9 C7 0.5(10)
N1 C7 C9 C10 179.2(9)
C8 C7 C9 C10 -1.3(14)
N1 C7 C9 N2 1.4(12)
C8 C7 C9 N2 -179.0(8)
N2 C9 C10 C11 -1.5(15)
C7 C9 C10 C11 -179.1(9)
C9 C10 C11 C12 2.8(17)
C10 C11 C12 C13 -4.1(18)
C9 N2 C13 C12 -2.5(13)
Pd1 N2 C13 C12 176.0(6)
C9 N2 C13 C14 178.6(8)
Pd1 N2 C13 C14 -2.9(13)
C11 C12 C13 N2 3.9(15)
C11 C12 C13 C14 -177.2(10)
N2 C13 C14 C15 4.9(15)
C12 C13 C14 C15 -173.9(9)
N2 C13 C14 C19 -175.5(8)
C12 C13 C14 C19 5.7(14)
Pd1 N3 C15 C14 -6.5(16)
Pd1 N3 C15 C16 175.5(7)
C19 C14 C15 N3 -179.8(9)
C13 C14 C15 N3 -0.2(16)
C19 C14 C15 C16 -1.8(14)
C13 C14 C15 C16 177.8(9)
N3 C15 C16 C17 -178.9(10)
C14 C15 C16 C17 2.9(16)
C15 C16 C17 C18 -1.8(18)
C16 C17 C18 C19 -0.4(18)
C17 C18 C19 C14 1.4(17)
C15 C14 C19 C18 -0.3(15)
C13 C14 C19 C18 -179.9(9)
C5 C6 C20 C22 57.9(15)
C1 C6 C20 C22 -122.3(12)
C5 C6 C20 C21 -63.9(15)
C1 C6 C20 C21 115.9(11)
C1 C2 C23 C25 116.6(11)
C3 C2 C23 C25 -59.9(13)
C1 C2 C23 C24 -121.1(11)
C3 C2 C23 C24 62.4(13)
Pd1 O1 C26 O2 -2(2)
Pd1 O1 C26 C27 174.0(8)
N3A Pd1A O1A C26A 8.2(12)
N1A Pd1A O1A C26A -169.6(11)
N2A Pd1A N1A C7A -2.2(6)
O1A Pd1A N1A C7A 178.5(7)
N2A Pd1A N1A C1A -177.1(7)
O1A Pd1A N1A C1A 3.6(7)
N3A Pd1A N2A C13A 2.9(8)
N1A Pd1A N2A C13A -179.4(8)
N3A Pd1A N2A C9A -175.3(6)
N1A Pd1A N2A C9A 2.4(6)
N2A Pd1A N3A C15A -7.3(9)
O1A Pd1A N3A C15A 172.3(9)
C7A N1A C1A C2A 105.1(11)
Pd1A N1A C1A C2A -80.5(10)
C7A N1A C1A C6A -84.8(11)
Pd1A N1A C1A C6A 89.6(9)
C6A C1A C2A C3A 2.8(15)
N1A C1A C2A C3A 172.4(9)
C6A C1A C2A C23A -178.2(9)
N1A C1A C2A C23A -8.6(15)
C1A C2A C3A C4A -4.4(15)
C23A C2A C3A C4A 176.6(10)
C2A C3A C4A C5A 4.1(16)
C3A C4A C5A C6A -1.9(15)
C4A C5A C6A C1A 0.3(14)
C4A C5A C6A C20A -178.1(9)
C2A C1A C6A C5A -0.8(15)
N1A C1A C6A C5A -170.5(8)
C2A C1A C6A C20A 177.5(9)
N1A C1A C6A C20A 7.9(14)
C1A N1A C7A C9A 176.3(8)
Pd1A N1A C7A C9A 1.4(10)
C1A N1A C7A C8A -2.4(14)
Pd1A N1A C7A C8A -177.3(7)
C13A N2A C9A C10A -2.6(13)
Pd1A N2A C9A C10A 175.8(7)
C13A N2A C9A C7A 179.2(8)
Pd1A N2A C9A C7A -2.4(10)
N1A C7A C9A C10A -177.5(9)
C8A C7A C9A C10A 1.2(14)
N1A C7A C9A N2A 0.7(12)
C8A C7A C9A N2A 179.4(8)
N2A C9A C10A C11A -0.6(13)
C7A C9A C10A C11A 177.4(9)
C9A C10A C11A C12A 1.9(14)
C10A C11A C12A C13A -0.1(14)
C9A N2A C13A C12A 4.2(12)
Pd1A N2A C13A C12A -173.8(6)
C9A N2A C13A C14A -177.9(8)
Pd1A N2A C13A C14A 4.0(13)
C11A C12A C13A N2A -3.0(13)
C11A C12A C13A C14A 179.1(9)
N2A C13A C14A C19A 169.7(9)
C12A C13A C14A C19A -12.5(14)
N2A C13A C14A C15A -9.1(14)
C12A C13A C14A C15A 168.7(9)
Pd1A N3A C15A C16A -176.0(7)
Pd1A N3A C15A C14A 4.6(15)
C19A C14A C15A N3A -174.1(10)
C13A C14A C15A N3A 4.8(15)
C19A C14A C15A C16A 6.4(13)
C13A C14A C15A C16A -174.7(9)
N3A C15A C16A C17A 176.0(10)
C14A C15A C16A C17A -4.5(15)
C15A C16A C17A C18A 1.3(17)
C16A C17A C18A C19A -0.2(16)
C17A C18A C19A C14A 2.7(16)
C15A C14A C19A C18A -5.9(15)
C13A C14A C19A C18A 175.1(9)
C5A C6A C20A C22A 80.8(11)
C1A C6A C20A C22A -97.6(11)
C5A C6A C20A C21A -45.6(13)
C1A C6A C20A C21A 136.1(10)
C1A C2A C23A C24A -97.7(12)
C3A C2A C23A C24A 81.2(13)
C1A C2A C23A C25A 137.7(10)
C3A C2A C23A C25A -43.4(14)
Pd1A O1A C26A O2A -11(2)
Pd1A O1A C26A C27A 174.8(10)
